data_7116085
loop_
_publ_author_name
'Junya Yoshida'
'Akira Ueda'
'Akiko Nakao'
'Reiji Kumai'
'Hironori Nakao'
'Youichi Murakami'
'Hatsumi Mori'

_publ_section_title
;
 Solid-solid phase interconversion in an organic conductor crystal:
 hydrogen-bond-mediated dynamic changes in pi-stacked molecular
 arrangement and physical properties
;
_journal_name_full Chem.Commun.
_journal_page_first 15557
_journal_paper_doi 10.1039/C4cc07810A
_journal_volume 50
_journal_year 2014
_chemical_formula_moiety 'C24 H15 B F4 O8 S8'
_chemical_formula_sum 'C24 H15 B F4 O8 S8'
_chemical_formula_weight 774.66
_space_group_crystal_system triclinic
_space_group_IT_number 2
_space_group_name_Hall '-P 1'
_space_group_name_H-M_alt 'P -1'
_symmetry_space_group_name_Hall '-P 1'
_symmetry_space_group_name_H-M 'P -1'
_atom_sites_solution_hydrogens geom
_atom_sites_solution_primary direct
_atom_sites_solution_secondary difmap
_cell_angle_alpha 66.6688(13)
_cell_angle_beta 85.6578(18)
_cell_angle_gamma 79.0863(19)
_cell_formula_units_Z 1
_cell_length_a 7.2453(4)
_cell_length_b 9.7714(5)
_cell_length_c 10.8976(6)
_cell_measurement_reflns_used 4412
_cell_measurement_temperature 270
_cell_measurement_theta_max 45.69
_cell_measurement_theta_min 2.87
_cell_volume 695.62(7)
_computing_cell_refinement PROCESS-AUTO
_computing_data_collection PROCESS-AUTO
_computing_data_reduction PROCESS-AUTO
_computing_molecular_graphics 'CrystalStructure 4.1'
_computing_publication_material 'CrystalStructure 4.1 (Rigaku, 2014)'
_computing_structure_refinement 'SHELXL97 (Sheldrick, 2008)'
_computing_structure_solution 'SIR2004 (Burla, et al., 2005)'
_diffrn_ambient_temperature 270
_diffrn_measured_fraction_theta_full 0.578
_diffrn_measured_fraction_theta_max 0.578
_diffrn_radiation_type synchrotron
_diffrn_radiation_wavelength 1.00000
_diffrn_reflns_av_R_equivalents 0.0144
_diffrn_reflns_Laue_measured_fraction_full 0.000
_diffrn_reflns_Laue_measured_fraction_max 0.000
_diffrn_reflns_limit_h_max 5
_diffrn_reflns_limit_h_min -6
_diffrn_reflns_limit_k_max 12
_diffrn_reflns_limit_k_min -13
_diffrn_reflns_limit_l_max 11
_diffrn_reflns_limit_l_min -15
_diffrn_reflns_number 3317
_diffrn_reflns_point_group_measured_fraction_full 0.000
_diffrn_reflns_point_group_measured_fraction_max 0.000
_diffrn_reflns_theta_full 45.570
_diffrn_reflns_theta_max 45.570
_diffrn_reflns_theta_min 2.864
_diffrn_standards_number 0
_exptl_absorpt_coefficient_mu 0.000
_exptl_absorpt_correction_type none
_exptl_crystal_colour brack
_exptl_crystal_density_diffrn 1.849
_exptl_crystal_density_method 'not measured'
_exptl_crystal_description plete
_exptl_crystal_F_000 392.00
_exptl_crystal_size_max 0.400
_exptl_crystal_size_mid 0.200
_exptl_crystal_size_min 0.020
_refine_diff_density_max 0.40
_refine_diff_density_min -0.37
_refine_ls_extinction_method none
_refine_ls_goodness_of_fit_ref 1.086
_refine_ls_hydrogen_treatment mixed
_refine_ls_number_parameters 232
_refine_ls_number_reflns 2452
_refine_ls_number_restraints 0
_refine_ls_R_factor_all 0.0479
_refine_ls_R_factor_gt 0.0435
_refine_ls_shift/su_max 0.000
_refine_ls_structure_factor_coef Fsqd
_refine_ls_weighting_details 'w = 1/[\s^2^(Fo^2^)+(0.0875P)^2^+0.2596P] where P=(Fo^2^+2Fc^2^)/3'
_refine_ls_weighting_scheme calc
_refine_ls_wR_factor_gt 0.1314
_refine_ls_wR_factor_ref 0.1348
_reflns_number_gt 2102
_reflns_number_total 2452
_reflns_threshold_expression F^2^>2.0\s(F^2^)
_cod_data_source_file c4cc07810a2.cif
_cod_data_source_block proc3
_cod_original_cell_volume 695.62(6)
_cod_database_code 7116085

loop_
_symmetry_equiv_pos_site_id
_space_group_symop_operation_xyz
1 +X,+Y,+Z
2 -X,-Y,-Z

loop_
_atom_site_label
_atom_site_type_symbol
_atom_site_fract_x
_atom_site_fract_y
_atom_site_fract_z
_atom_site_U_iso_or_equiv
_atom_site_adp_type
_atom_site_occupancy
_atom_site_site_symmetry_multiplicity
_atom_site_calc_flag
_atom_site_refinement_flags
S1 S 0.37431(13) 0.68678(6) 0.78843(6) 0.0455(3) Uani 1 2 d .
S2 S 0.26342(12) 1.03983(7) 0.60122(6) 0.0441(3) Uani 1 2 d .
S3 S 0.32114(13) 0.61065(7) 0.56081(6) 0.0456(3) Uani 1 2 d .
S4 S 0.21402(12) 0.96119(6) 0.37479(5) 0.0410(3) Uani 1 2 d .
F10 F -0.1283(10) 0.9808(5) -0.0797(5) 0.101(2) Uani 0.5 2 d .
F11 F 0.1643(13) 0.9552(14) -0.0681(9) 0.188(4) Uani 0.5 2 d .
F17 F -0.0024(14) 0.8933(9) 0.1140(6) 0.145(3) Uani 0.5 2 d .
F18 F -0.0339(17) 1.1399(6) -0.0254(11) 0.163(4) Uani 0.5 2 d .
O2 O 0.0339(3) 1.53315(18) 0.09246(17) 0.0515(7) Uani 1 2 d .
O13 O 0.4582(4) 0.3937(2) 0.93992(17) 0.0506(6) Uani 1 2 d .
O14 O 0.4050(4) 0.3205(2) 0.71430(18) 0.0516(7) Uani 1 2 d .
O25 O 0.0964(4) 1.59906(19) 0.2965(2) 0.0592(7) Uani 1 2 d .
C1 C 0.4112(5) 0.4968(3) 0.8152(2) 0.0392(8) Uani 1 2 d .
C2 C 0.2728(4) 0.9010(3) 0.5410(2) 0.0370(8) Uani 1 2 d .
C3 C 0.2054(4) 1.1904(3) 0.4508(2) 0.0354(7) Uani 1 2 d .
C4 C 0.1764(4) 1.1536(2) 0.3424(2) 0.0326(7) Uani 1 2 d .
C5 C 0.3184(4) 0.7487(2) 0.6220(2) 0.0350(7) Uani 1 2 d .
C6 C 0.3857(5) 0.4630(3) 0.7108(2) 0.0399(8) Uani 1 2 d .
C7 C 0.4373(8) 0.2473(3) 0.9509(3) 0.0892(17) Uani 1 2 d .
C8 C 0.4848(7) 0.2114(3) 0.8369(3) 0.0783(14) Uani 1 2 d .
C9 C 0.1239(5) 1.4519(3) 0.3133(2) 0.0396(8) Uani 1 2 d .
C12 C 0.0909(4) 1.4172(3) 0.2026(2) 0.0366(7) Uani 1 2 d .
C15 C 0.1780(5) 1.3413(3) 0.4355(2) 0.0401(8) Uani 1 2 d .
C16 C 0.1172(5) 1.2660(3) 0.2184(2) 0.0372(8) Uani 1 2 d .
B19 B 0.0 1.0 0.0 0.071(2) Uani 1 1 d .
H7A H 0.51414 0.17283 1.02507 0.1070 Uiso 1 2 calc R
H7B H 0.30744 0.23625 0.9738 0.1070 Uiso 1 2 calc R
H8A H 0.62054 0.19658 0.82746 0.0940 Uiso 1 2 calc R
H8B H 0.44603 0.11603 0.85314 0.0940 Uiso 1 2 calc R
H20 H 0.0 1.5 0.0 0.10(2) Uiso 1 1 d .
H21 H 0.097(4) 1.242(3) 0.149(3) 0.040(7) Uiso 1 2 d .
H22 H 0.07 1.647 0.217 0.0690 Uiso 1 2 calc .
H23 H 0.200(5) 1.367(3) 0.507(3) 0.049(8) Uiso 1 2 d .

loop_
_atom_site_aniso_label
_atom_site_aniso_U_11
_atom_site_aniso_U_22
_atom_site_aniso_U_33
_atom_site_aniso_U_12
_atom_site_aniso_U_13
_atom_site_aniso_U_23
S1 0.0642(8) 0.0321(3) 0.0347(3) -0.0030(3) -0.0133(3) -0.0073(2)
S2 0.0589(8) 0.0371(3) 0.0313(3) -0.0061(3) -0.0110(3) -0.0074(2)
S3 0.0632(8) 0.0369(3) 0.0314(3) -0.0050(3) -0.0065(3) -0.0084(2)
S4 0.0544(7) 0.0321(3) 0.0316(3) -0.0033(3) -0.0050(3) -0.0081(2)
F10 0.135(6) 0.069(3) 0.099(3) -0.023(3) -0.049(4) -0.023(2)
F11 0.138(8) 0.215(10) 0.146(7) 0.013(8) 0.041(6) -0.031(7)
F17 0.230(10) 0.100(5) 0.070(3) -0.005(5) -0.013(4) -0.006(3)
F18 0.257(12) 0.054(3) 0.180(8) -0.029(5) -0.056(8) -0.037(4)
O2 0.074(2) 0.0321(8) 0.0381(8) -0.0038(10) -0.0132(9) -0.0026(6)
O13 0.075(2) 0.0326(8) 0.0356(8) -0.0027(9) -0.0163(9) -0.0044(6)
O14 0.077(2) 0.0346(8) 0.0397(9) -0.0046(10) -0.0070(9) -0.0119(7)
O25 0.089(2) 0.0315(8) 0.0549(11) -0.0084(10) -0.0181(11) -0.0117(7)
C1 0.047(2) 0.0305(9) 0.0329(10) -0.0015(11) -0.0091(11) -0.0052(8)
C2 0.040(2) 0.0337(10) 0.0310(9) -0.0039(12) -0.0040(10) -0.0059(8)
C3 0.037(2) 0.0346(10) 0.0306(9) -0.0066(11) -0.0044(10) -0.0073(8)
C4 0.033(2) 0.0296(9) 0.0314(9) -0.0056(10) -0.0017(10) -0.0071(7)
C5 0.034(2) 0.0326(10) 0.0317(9) -0.0043(11) -0.0030(10) -0.0060(8)
C6 0.049(2) 0.0315(10) 0.0346(10) -0.0050(12) -0.0036(11) -0.0080(8)
C7 0.184(5) 0.0337(12) 0.0402(14) -0.010(2) -0.013(2) -0.0064(10)
C8 0.138(4) 0.0353(13) 0.0528(16) 0.0020(18) -0.0277(19) -0.0105(12)
C9 0.043(2) 0.0315(10) 0.0430(11) -0.0062(12) -0.0062(12) -0.0118(9)
C12 0.034(2) 0.0362(10) 0.0338(10) -0.0072(12) -0.0030(10) -0.0063(8)
C15 0.048(3) 0.0367(11) 0.0367(11) -0.0100(12) -0.0095(12) -0.0130(9)
C16 0.044(2) 0.0347(10) 0.0284(9) -0.0041(12) -0.0037(10) -0.0079(8)
B19 0.080(6) 0.038(2) 0.079(4) -0.004(3) -0.026(4) -0.006(2)

loop_
_atom_type_symbol
_atom_type_description
_atom_type_scat_dispersion_real
_atom_type_scat_dispersion_imag
_atom_type_scat_source
C C 0.0000 0.0000
;
International Tables for Crystallography
(Vol. C, Tables 4.2.6.8 and 6.1.1.4)
;
H H 0.0000 0.0000
;
International Tables for Crystallography
(Vol. C, Table 6.1.1.4)
;
B B 0.0000 0.0000
;
International Tables for Crystallography
(Vol. C, Tables 4.2.6.8 and 6.1.1.4)
;
F F 0.0000 0.0000
;
International Tables for Crystallography
(Vol. C, Tables 4.2.6.8 and 6.1.1.4)
;
O O 0.0000 0.0000
;
International Tables for Crystallography
(Vol. C, Tables 4.2.6.8 and 6.1.1.4)
;
S S 0.0000 0.0000
;
International Tables for Crystallography
(Vol. C, Tables 4.2.6.8 and 6.1.1.4)
;

loop_
_geom_angle_atom_site_label_1
_geom_angle_atom_site_label_2
_geom_angle_atom_site_label_3
_geom_angle
_geom_angle_publ_flag
_geom_angle_site_symmetry_1
_geom_angle_site_symmetry_3
C1 S1 C5 94.41(12) yes . .
C2 S2 C3 96.03(12) yes . .
C5 S3 C6 94.39(12) yes . .
C2 S4 C4 95.66(12) yes . .
F17 F10 F18 88.3(6) yes 2_575 2_575
F17 F10 B19 49.3(3) yes 2_575 .
F18 F10 B19 48.1(4) yes 2_575 .
F17 F11 F18 92.5(7) yes 2_575 2_575
F17 F11 B19 48.2(4) yes 2_575 .
F18 F11 B19 50.8(4) yes 2_575 .
F10 F17 F11 80.7(6) yes 2_575 2_575
F10 F17 F18 99.1(8) yes 2_575 2_575
F10 F17 B19 57.1(4) yes 2_575 .
F11 F17 F18 108.5(7) yes 2_575 2_575
F11 F17 B19 58.1(4) yes 2_575 .
F18 F17 B19 63.0(4) yes 2_575 .
F10 F18 F11 83.7(5) yes 2_575 2_575
F10 F18 F17 99.4(7) yes 2_575 2_575
F10 F18 B19 56.0(4) yes 2_575 .
F11 F18 F17 110.9(10) yes 2_575 2_575
F11 F18 B19 62.6(6) yes 2_575 .
F17 F18 B19 63.7(6) yes 2_575 .
C1 O13 C7 110.0(2) yes . .
C6 O14 C8 111.2(3) yes . .
S1 C1 O13 118.2(2) yes . .
S1 C1 C6 117.02(15) yes . .
O13 C1 C6 124.8(2) yes . .
S2 C2 S4 116.25(12) yes . .
S2 C2 C5 122.02(19) yes . .
S4 C2 C5 121.7(2) yes . .
S2 C3 C4 116.26(18) yes . .
S2 C3 C15 123.5(2) yes . .
C4 C3 C15 120.17(19) yes . .
S4 C4 C3 115.68(14) yes . .
S4 C4 C16 123.1(2) yes . .
C3 C4 C16 121.2(2) yes . .
S1 C5 S3 116.36(11) yes . .
S1 C5 C2 122.3(2) yes . .
S3 C5 C2 121.37(19) yes . .
S3 C6 O14 117.2(2) yes . .
S3 C6 C1 117.81(18) yes . .
O14 C6 C1 124.97(19) yes . .
O13 C7 C8 117.1(3) yes . .
O14 C8 C7 115.8(3) yes . .
O25 C9 C12 118.3(2) yes . .
O25 C9 C15 119.7(3) yes . .
C12 C9 C15 122.0(2) yes . .
O2 C12 C9 116.0(2) yes . .
O2 C12 C16 125.0(3) yes . .
C9 C12 C16 119.02(19) yes . .
C3 C15 C9 118.8(3) yes . .
C4 C16 C12 118.8(3) yes . .
F10 B19 F10 180.0(4) yes . 2_575
F10 B19 F11 94.7(5) yes . .
F10 B19 F11 85.3(5) yes . 2_575
F10 B19 F17 106.4(5) yes . .
F10 B19 F17 73.6(5) yes . 2_575
F10 B19 F18 104.2(6) yes . .
F10 B19 F18 75.8(6) yes . 2_575
F10 B19 F11 85.3(5) yes 2_575 .
F10 B19 F11 94.7(5) yes 2_575 2_575
F10 B19 F17 73.6(5) yes 2_575 .
F10 B19 F17 106.4(5) yes 2_575 2_575
F10 B19 F18 75.8(6) yes 2_575 .
F10 B19 F18 104.2(6) yes 2_575 2_575
F11 B19 F11 180.0(9) yes . 2_575
F11 B19 F17 106.4(5) yes . .
F11 B19 F17 73.6(5) yes . 2_575
F11 B19 F18 113.4(7) yes . .
F11 B19 F18 66.6(7) yes . 2_575
F11 B19 F17 73.6(5) yes 2_575 .
F11 B19 F17 106.4(5) yes 2_575 2_575
F11 B19 F18 66.6(7) yes 2_575 .
F11 B19 F18 113.4(7) yes 2_575 2_575
F17 B19 F17 180.0(9) yes . 2_575
F17 B19 F18 126.7(7) yes . .
F17 B19 F18 53.3(7) yes . 2_575
F17 B19 F18 53.3(7) yes 2_575 .
F17 B19 F18 126.7(7) yes 2_575 2_575
F18 B19 F18 180.0(11) yes . 2_575
C12 O2 H20 114.69(19) no . .
C9 O25 H22 105.1(2) no . .
O13 C7 H7A 108.026 no . .
O13 C7 H7B 108.028 no . .
C8 C7 H7A 108.030 no . .
C8 C7 H7B 108.027 no . .
H7A C7 H7B 107.259 no . .
O14 C8 H8A 108.341 no . .
O14 C8 H8B 108.339 no . .
C7 C8 H8A 108.338 no . .
C7 C8 H8B 108.340 no . .
H8A C8 H8B 107.430 no . .
C3 C15 H23 120.7(16) no . .
C9 C15 H23 120.4(16) no . .
C4 C16 H21 120.9(15) no . .
C12 C16 H21 120.3(15) no . .
O2 H20 O2 180.00(18) no . 2_585

loop_
_geom_bond_atom_site_label_1
_geom_bond_atom_site_label_2
_geom_bond_distance
_geom_bond_publ_flag
_geom_bond_site_symmetry_2
S1 C1 1.731(3) yes .
S1 C5 1.723(2) yes .
S2 C2 1.714(3) yes .
S2 C3 1.7291(19) yes .
S3 C5 1.722(3) yes .
S3 C6 1.722(2) yes .
S4 C2 1.728(2) yes .
S4 C4 1.740(2) yes .
F10 F17 1.604(12) yes 2_575
F10 F18 1.641(11) yes 2_575
F10 B19 1.404(7) yes .
F11 F17 1.631(13) yes 2_575
F11 F18 1.494(14) yes 2_575
F11 B19 1.444(10) yes .
F17 F18 1.134(15) yes 2_575
F17 B19 1.268(6) yes .
F18 B19 1.261(6) yes .
O2 C12 1.309(2) yes .
O13 C1 1.355(3) yes .
O13 C7 1.423(4) yes .
O14 C6 1.358(3) yes .
O14 C8 1.419(3) yes .
O25 C9 1.353(3) yes .
C1 C6 1.338(4) yes .
C2 C5 1.385(3) yes .
C3 C4 1.403(4) yes .
C3 C15 1.392(4) yes .
C4 C16 1.397(3) yes .
C7 C8 1.421(5) yes .
C9 C12 1.424(4) yes .
C9 C15 1.368(3) yes .
C12 C16 1.395(4) yes .
O2 H20 1.227(2) no .
O25 H22 0.8224(19) no .
C7 H7A 0.970 no .
C7 H7B 0.970 no .
C8 H8A 0.970 no .
C8 H8B 0.970 no .
C15 H23 0.94(4) no .
C16 H21 0.90(3) no .

loop_
_geom_contact_atom_site_label_1
_geom_contact_atom_site_label_2
_geom_contact_distance
_geom_contact_publ_flag
_geom_contact_site_symmetry_2
S1 S2 3.2144(8) no .
S3 S4 3.1900(7) no .
O2 O25 2.638(3) no .
O2 C12 3.229(3) no 2_585
O2 C15 3.588(3) no .
O2 C16 3.318(3) no 2_585
O13 O14 2.889(3) no .
C1 C8 2.655(4) no .
C3 C12 2.795(3) no .
C4 C9 2.758(4) no .
C6 C7 2.629(3) no .
C15 C16 2.826(4) no .
S1 O13 3.032(2) no 2_667
S1 C7 3.566(5) no 2_667
S1 C16 3.506(3) no 2_576
S2 S4 3.4509(12) no 2_576
S2 F11 3.414(9) no 1_556
S3 S3 3.5746(11) no 2_666
S3 O14 3.374(2) no 2_666
S3 O25 3.464(3) no 1_545
S3 C9 3.473(3) no 2_576
S3 C15 3.557(4) no 2_576
S4 S2 3.4509(12) no 2_576
S4 F10 3.126(6) no 2_575
F10 S4 3.126(6) no 2_575
F10 C7 3.299(8) no 2_566
F10 C8 3.183(7) no 1_464
F10 C16 3.302(7) no 2_575
F11 S2 3.414(9) no 1_554
F11 C7 3.205(10) no 2_666
F11 C8 3.538(13) no 1_564
F11 C8 3.408(10) no 2_666
F17 O2 3.579(10) no 1_545
F17 O25 2.764(7) no 1_545
F18 O2 2.982(7) no 2_585
F18 O25 3.039(9) no 2_585
O2 F17 3.579(10) no 1_565
O2 F18 2.982(7) no 2_585
O2 O13 3.518(4) no 2_576
O2 C1 3.336(4) no 2_576
O2 C6 3.588(4) no 2_576
O13 S1 3.032(2) no 2_667
O13 O2 3.518(4) no 2_576
O13 O13 3.025(3) no 2_667
O13 C1 3.492(4) no 2_667
O14 S3 3.374(2) no 2_666
O14 O25 3.569(4) no 2_576
O14 C15 3.482(4) no 1_545
O25 S3 3.464(3) no 1_565
O25 F17 2.764(7) no 1_565
O25 F18 3.039(9) no 2_585
O25 O14 3.569(4) no 2_576
O25 C15 3.585(4) no 2_586
C1 O2 3.336(4) no 2_576
C1 O13 3.492(4) no 2_667
C1 C9 3.596(5) no 2_676
C1 C12 3.577(5) no 2_576
C2 C4 3.462(4) no 2_576
C3 C5 3.588(4) no 2_676
C4 C2 3.462(4) no 2_576
C4 C5 3.564(4) no 2_576
C5 C3 3.588(4) no 2_676
C5 C4 3.564(4) no 2_576
C5 C16 3.485(4) no 2_576
C6 O2 3.588(4) no 2_576
C7 S1 3.566(5) no 2_667
C7 F10 3.299(8) no 2_566
C7 F11 3.205(10) no 2_666
C8 F10 3.183(7) no 1_646
C8 F11 3.538(13) no 1_546
C8 F11 3.408(10) no 2_666
C9 S3 3.473(3) no 2_576
C9 C1 3.596(5) no 2_676
C12 C1 3.577(5) no 2_576
C15 S3 3.557(4) no 2_576
C15 O14 3.482(4) no 1_565
C15 O25 3.585(4) no 2_586
C16 S1 3.506(3) no 2_576
C16 F10 3.302(7) no 2_575
C16 C5 3.485(4) no 2_576
S2 H23 2.90(3) no .
S4 H21 2.89(2) no .
O2 H21 2.62(3) no .
O2 H21 2.77(2) no 2_585
O2 H22 2.123(2) no .
O13 H8A 2.7180 no .
O13 H8B 3.2246 no .
O14 H7A 3.2062 no .
O14 H7B 2.6922 no .
O25 H23 2.54(3) no .
C1 H7A 3.0725 no .
C1 H7B 2.6605 no .
C1 H8A 2.9936 no .
C1 H8B 3.5386 no .
C3 H21 3.26(3) no .
C4 H23 3.27(4) no .
C6 H7A 3.5248 no .
C6 H7B 2.9398 no .
C6 H8A 2.7050 no .
C6 H8B 3.0768 no .
C9 H20 3.423(3) no .
C9 H21 3.25(4) no .
C12 H22 2.289(3) no .
C12 H23 3.29(3) no .
C15 H22 2.995(2) no .
C16 H20 2.622(2) no .
H7A H8A 2.1694 no .
H7A H8B 2.2648 no .
H7B H8A 2.7292 no .
H7B H8B 2.1666 no .
H20 H21 2.40(2) no .
H20 H21 2.40(2) no 2_585
H20 H22 3.32576(13) no .
H20 H22 3.32576(13) no 2_585
H22 H23 3.31(3) no .
S1 H7A 3.0891 no 2_667
S1 H21 3.43(3) no 2_576
S2 H8B 3.5191 no 1_565
S3 H23 2.96(4) no 1_545
S3 H23 3.52(3) no 2_676
S4 H8A 3.2036 no 2_666
S4 H8B 3.5581 no 2_666
F10 H7A 3.3083 no 1_464
F10 H7A 3.3245 no 2_566
F10 H7B 2.5281 no 2_566
F10 H8A 2.4325 no 1_464
F10 H8B 3.1346 no 1_464
F10 H8B 3.2256 no 2_566
F10 H21 2.54(3) no 2_575
F10 H22 3.438(5) no 2_585
F11 H7A 2.4104 no 2_666
F11 H7B 3.3117 no 1_564
F11 H8A 2.8583 no 2_666
F11 H8B 2.6930 no 1_564
F11 H8B 3.5928 no 2_666
F11 H21 3.33(4) no 2_575
F11 H22 3.498(9) no 1_545
F17 H7B 3.1217 no 2_566
F17 H8A 2.7811 no 2_666
F17 H8B 3.2220 no 2_566
F17 H22 2.191(8) no 1_545
F18 H7A 3.2553 no 1_464
F18 H7B 2.8061 no 1_564
F18 H8A 2.9200 no 1_464
F18 H21 2.77(4) no .
F18 H22 2.280(8) no 2_585
O2 H7B 2.9303 no 2_576
O13 H20 3.382(3) no 1_546
O13 H21 3.48(3) no 1_546
O14 H22 3.448(3) no 2_576
O14 H23 2.64(3) no 1_545
O25 H8A 3.0023 no 2_676
O25 H23 2.99(3) no 2_586
C1 H20 3.470(3) no 1_546
C6 H22 3.599(3) no 2_576
C6 H23 3.20(4) no 1_545
C7 H8B 3.3181 no 2_657
C7 H21 3.14(3) no 1_546
C8 H7A 3.4466 no 2_657
C16 H7B 2.9994 no 1_564
B19 H7B 3.4207 no 1_564
B19 H7B 3.4207 no 2_566
B19 H8A 3.2720 no 1_464
B19 H8A 3.2720 no 2_666
B19 H21 3.55(4) no .
B19 H21 3.55(4) no 2_575
B19 H22 3.28715(14) no 1_545
B19 H22 3.28715(14) no 2_585
H7A S1 3.0891 no 2_667
H7A F10 3.3083 no 1_646
H7A F10 3.3245 no 2_566
H7A F11 2.4104 no 2_666
H7A F18 3.2553 no 1_646
H7A C8 3.4466 no 2_657
H7A H8B 2.5679 no 2_657
H7A H21 3.2767 no 1_546
H7B F10 2.5281 no 2_566
H7B F11 3.3117 no 1_546
H7B F17 3.1217 no 2_566
H7B F18 2.8061 no 1_546
H7B O2 2.9303 no 2_576
H7B C16 2.9994 no 1_546
H7B B19 3.4207 no 1_546
H7B H8B 3.4112 no 2_657
H7B H20 3.1620 no 1_546
H7B H21 2.3632 no 1_546
H7B H22 3.3021 no 2_576
H8A S4 3.2036 no 2_666
H8A F10 2.4325 no 1_646
H8A F11 2.8583 no 2_666
H8A F17 2.7811 no 2_666
H8A F18 2.9200 no 1_646
H8A O25 3.0023 no 2_676
H8A B19 3.2720 no 1_646
H8A H22 2.8539 no 2_676
H8B S2 3.5191 no 1_545
H8B S4 3.5581 no 2_666
H8B F10 3.1346 no 1_646
H8B F10 3.2256 no 2_566
H8B F11 2.6930 no 1_546
H8B F11 3.5928 no 2_666
H8B F17 3.2220 no 2_566
H8B C7 3.3181 no 2_657
H8B H7A 2.5679 no 2_657
H8B H7B 3.4112 no 2_657
H8B H8B 3.1555 no 2_657
H20 O13 3.382(3) no 1_564
H20 O13 3.382(3) no 2_576
H20 C1 3.470(3) no 1_564
H20 C1 3.470(3) no 2_576
H20 H7B 3.1620 no 1_564
H20 H7B 3.1620 no 2_576
H21 S1 3.43(3) no 2_576
H21 F10 2.54(3) no 2_575
H21 F11 3.33(4) no 2_575
H21 F18 2.77(4) no .
H21 O13 3.48(3) no 1_564
H21 C7 3.14(3) no 1_564
H21 B19 3.55(4) no .
H21 H7A 3.2767 no 1_564
H21 H7B 2.3632 no 1_564
H22 F10 3.438(5) no 2_585
H22 F11 3.498(9) no 1_565
H22 F17 2.191(8) no 1_565
H22 F18 2.280(8) no 2_585
H22 O14 3.448(3) no 2_576
H22 C6 3.599(3) no 2_576
H22 B19 3.28715(14) no 1_565
H22 H7B 3.3021 no 2_576
H22 H8A 2.8539 no 2_676
H22 H23 3.44(3) no 2_586
H23 S3 2.96(4) no 1_565
H23 S3 3.52(3) no 2_676
H23 O14 2.64(3) no 1_565
H23 O25 2.99(3) no 2_586
H23 C6 3.20(4) no 1_565
H23 H22 3.44(3) no 2_586
H23 H23 3.48(4) no 2_586

loop_
_geom_hbond_atom_site_label_D
_geom_hbond_atom_site_label_H
_geom_hbond_atom_site_label_A
_geom_hbond_site_symmetry_A
_geom_hbond_distance_DA
_geom_hbond_distance_DH
_geom_hbond_distance_HA
_geom_hbond_angle_DHA
_geom_hbond_publ_flag
O25 H22 F17 1_565 2.764(7) 0.8224(19) 2.191(8) 126.9(3) no
O25 H22 O2 . 2.638(3) 0.8224(19) 2.123(2) 120.59(16) no

loop_
_geom_torsion_atom_site_label_1
_geom_torsion_atom_site_label_2
_geom_torsion_atom_site_label_3
_geom_torsion_atom_site_label_4
_geom_torsion
_geom_torsion_publ_flag
_geom_torsion_site_symmetry_1
_geom_torsion_site_symmetry_3
_geom_torsion_site_symmetry_4
C1 S1 C5 S3 0.4(2) no . . .
C1 S1 C5 C2 -179.8(2) no . . .
C5 S1 C1 O13 -178.8(2) no . . .
C5 S1 C1 C6 -0.6(3) no . . .
C2 S2 C3 C4 3.5(2) no . . .
C2 S2 C3 C15 -179.8(2) no . . .
C3 S2 C2 S4 -3.1(2) no . . .
C3 S2 C2 C5 179.1(2) no . . .
C5 S3 C6 O14 179.1(2) no . . .
C5 S3 C6 C1 -0.2(3) no . . .
C6 S3 C5 S1 -0.2(2) no . . .
C6 S3 C5 C2 -180.0(2) no . . .
C2 S4 C4 C3 0.5(2) no . . .
C2 S4 C4 C16 -178.1(2) no . . .
C4 S4 C2 S2 1.9(2) no . . .
C4 S4 C2 C5 179.7(2) no . . .
F17 F10 F18 F11 -29.1(5) no 2_575 2_575 .
F17 F10 F18 F17 81.1(7) no 2_575 2_575 .
F17 F10 F18 B19 31.9(5) no 2_575 2_575 .
F18 F10 F17 F11 26.7(5) no 2_575 2_575 .
F18 F10 F17 F18 -80.7(6) no 2_575 2_575 .
F18 F10 F17 B19 -31.3(5) no 2_575 2_575 .
F17 F10 B19 F11 -71.4(4) no 2_575 . .
F17 F10 B19 F11 108.6(4) no 2_575 . 2_575
F17 F10 B19 F17 180.0(4) no 2_575 . .
F17 F10 B19 F17 -0.0(4) no 2_575 . 2_575
F17 F10 B19 F18 44.1(4) no 2_575 . .
F17 F10 B19 F18 -135.9(4) no 2_575 . 2_575
B19 F10 F17 F11 57.9(3) no . 2_575 .
B19 F10 F17 F18 -49.5(3) no . 2_575 .
B19 F10 F17 B19 -0.0 no . 2_575 .
F18 F10 B19 F11 64.5(5) no 2_575 . .
F18 F10 B19 F11 -115.5(5) no 2_575 . 2_575
F18 F10 B19 F17 -44.1(6) no 2_575 . .
F18 F10 B19 F17 135.9(6) no 2_575 . 2_575
F18 F10 B19 F18 180.0(5) no 2_575 . .
F18 F10 B19 F18 -0.0(5) no 2_575 . 2_575
B19 F10 F18 F11 -61.0(4) no . 2_575 .
B19 F10 F18 F17 49.2(5) no . 2_575 .
B19 F10 F18 B19 -0.0 no . 2_575 .
F17 F11 F18 F10 28.6(6) no 2_575 2_575 .
F17 F11 F18 F17 -69.1(9) no 2_575 2_575 .
F17 F11 F18 B19 -26.2(6) no 2_575 2_575 .
F18 F11 F17 F10 -29.6(7) no 2_575 2_575 .
F18 F11 F17 F18 67.0(10) no 2_575 2_575 .
F18 F11 F17 B19 27.3(6) no 2_575 2_575 .
F17 F11 B19 F10 71.3(5) no 2_575 . .
F17 F11 B19 F10 -108.7(5) no 2_575 . 2_575
F17 F11 B19 F17 -180.0(5) no 2_575 . .
F17 F11 B19 F17 0.0(5) no 2_575 . 2_575
F17 F11 B19 F18 -36.3(6) no 2_575 . .
F17 F11 B19 F18 143.7(6) no 2_575 . 2_575
B19 F11 F17 F10 -56.9(4) no . 2_575 .
B19 F11 F17 F18 39.6(6) no . 2_575 .
B19 F11 F17 B19 0.0 no . 2_575 .
F18 F11 B19 F10 -72.3(6) no 2_575 . .
F18 F11 B19 F10 107.7(6) no 2_575 . 2_575
F18 F11 B19 F17 36.3(7) no 2_575 . .
F18 F11 B19 F17 -143.7(7) no 2_575 . 2_575
F18 F11 B19 F18 180.0(6) no 2_575 . .
F18 F11 B19 F18 0.0(6) no 2_575 . 2_575
B19 F11 F18 F10 54.8(3) no . 2_575 .
B19 F11 F18 F17 -42.9(5) no . 2_575 .
B19 F11 F18 B19 0.0 no . 2_575 .
F10 F17 F18 F10 -90.2(7) no 2_575 2_575 .
F10 F17 F18 F11 -3.4(8) no 2_575 2_575 .
F10 F17 F18 B19 -45.7(5) no 2_575 2_575 .
F10 F17 B19 F10 -180.0(3) no 2_575 . .
F10 F17 B19 F10 0.0(3) no 2_575 . 2_575
F10 F17 B19 F11 79.9(3) no 2_575 . .
F10 F17 B19 F11 -100.1(3) no 2_575 . 2_575
F10 F17 B19 F18 -57.4(5) no 2_575 . .
F10 F17 B19 F18 122.6(5) no 2_575 . 2_575
F11 F17 F18 F10 -7.1(10) no 2_575 2_575 .
F11 F17 F18 F11 79.8(11) no 2_575 2_575 .
F11 F17 F18 B19 37.4(7) no 2_575 2_575 .
F11 F17 B19 F10 -79.9(6) no 2_575 . .
F11 F17 B19 F10 100.1(6) no 2_575 . 2_575
F11 F17 B19 F11 180.0(6) no 2_575 . .
F11 F17 B19 F11 0.0(6) no 2_575 . 2_575
F11 F17 B19 F18 42.7(7) no 2_575 . .
F11 F17 B19 F18 -137.3(7) no 2_575 . 2_575
F18 F17 B19 F10 57.4(8) no 2_575 . .
F18 F17 B19 F10 -122.6(8) no 2_575 . 2_575
F18 F17 B19 F11 -42.7(8) no 2_575 . .
F18 F17 B19 F11 137.3(8) no 2_575 . 2_575
F18 F17 B19 F18 180.0(7) no 2_575 . .
F18 F17 B19 F18 0.0(7) no 2_575 . 2_575
B19 F17 F18 F10 -44.5(4) no . 2_575 .
B19 F17 F18 F11 42.4(5) no . 2_575 .
B19 F17 F18 B19 -0.0 no . 2_575 .
F10 F18 B19 F10 -180.0(3) no 2_575 . .
F10 F18 B19 F10 0.0(3) no 2_575 . 2_575
F10 F18 B19 F11 -78.4(4) no 2_575 . .
F10 F18 B19 F11 101.6(4) no 2_575 . 2_575
F10 F18 B19 F17 56.4(6) no 2_575 . .
F10 F18 B19 F17 -123.6(6) no 2_575 . 2_575
F11 F18 B19 F10 78.4(5) no 2_575 . .
F11 F18 B19 F10 -101.6(5) no 2_575 . 2_575
F11 F18 B19 F11 -180.0(4) no 2_575 . .
F11 F18 B19 F11 -0.0(4) no 2_575 . 2_575
F11 F18 B19 F17 -45.2(8) no 2_575 . .
F11 F18 B19 F17 134.8(8) no 2_575 . 2_575
F17 F18 B19 F10 -56.4(8) no 2_575 . .
F17 F18 B19 F10 123.6(8) no 2_575 . 2_575
F17 F18 B19 F11 45.2(9) no 2_575 . .
F17 F18 B19 F11 -134.8(9) no 2_575 . 2_575
F17 F18 B19 F17 -180.0(6) no 2_575 . .
F17 F18 B19 F17 0.0(6) no 2_575 . 2_575
C1 O13 C7 C8 36.4(5) no . . .
C7 O13 C1 S1 165.7(3) no . . .
C7 O13 C1 C6 -12.4(5) no . . .
C6 O14 C8 C7 32.9(5) no . . .
C8 O14 C6 S3 171.3(3) no . . .
C8 O14 C6 C1 -9.4(4) no . . .
S1 C1 C6 S3 0.6(4) no . . .
S1 C1 C6 O14 -178.8(2) no . . .
O13 C1 C6 S3 178.6(3) no . . .
O13 C1 C6 O14 -0.7(5) no . . .
S2 C2 C5 S1 -1.5(4) no . . .
S2 C2 C5 S3 178.28(17) no . . .
S4 C2 C5 S1 -179.13(17) no . . .
S4 C2 C5 S3 0.6(4) no . . .
S2 C3 C4 S4 -2.8(3) no . . .
S2 C3 C4 C16 175.84(19) no . . .
S2 C3 C15 C9 -177.0(2) no . . .
C4 C3 C15 C9 -0.5(5) no . . .
C15 C3 C4 S4 -179.6(2) no . . .
C15 C3 C4 C16 -1.0(4) no . . .
S4 C4 C16 C12 179.96(19) no . . .
C3 C4 C16 C12 1.4(4) no . . .
O13 C7 C8 O14 -49.4(6) no . . .
O25 C9 C12 O2 -0.7(4) no . . .
O25 C9 C12 C16 -179.5(2) no . . .
O25 C9 C15 C3 179.9(3) no . . .
C12 C9 C15 C3 1.4(5) no . . .
C15 C9 C12 O2 177.9(3) no . . .
C15 C9 C12 C16 -1.0(5) no . . .
O2 C12 C16 C4 -179.2(3) no . . .
C9 C12 C16 C4 -0.4(4) no . . .
